data_4304724
loop_
_publ_author_name
'Wei-Ying Lee'
'Lan-Chang Liang'

_publ_section_title
;
Fluorinated Diarylamido Complexes of Lithium, Zirconium, and Hafnium
;
_journal_name_full 'Inorganic Chemistry'
_journal_page_first 3298
_journal_page_last 3306
_journal_paper_doi 10.1021/ic702293d
_journal_volume 47
_journal_year 2008
_chemical_formula_moiety 'C26 H41 F Li N O2'
_chemical_formula_sum 'C26 H41 F Li N O2'
_chemical_formula_weight 425.54
_chemical_name_systematic
;
 ?
;
_space_group_IT_number 14
_symmetry_cell_setting monoclinic
_symmetry_space_group_name_Hall '-P 2ybc'
_symmetry_space_group_name_H-M 'P 1 21/c 1'
_atom_sites_solution_hydrogens geom
_atom_sites_solution_primary direct
_atom_sites_solution_secondary difmap
_audit_creation_method SHELXL-97
_cell_angle_alpha 90.00
_cell_angle_beta 96.353(2)
_cell_angle_gamma 90.00
_cell_formula_units_Z 4
_cell_length_a 16.3699(5)
_cell_length_b 9.5320(3)
_cell_length_c 17.0844(6)
_cell_measurement_reflns_used 8336
_cell_measurement_temperature 200(2)
_cell_measurement_theta_max 25.35
_cell_measurement_theta_min 2.037
_cell_volume 2649.44(15)
_computing_cell_refinement 'HKL Scalepack (Otwinowski & Minor 1997)'
_computing_data_collection 'Collect (Nonius BV, 1997-2000)'
_computing_data_reduction 'HKL Denzo and Scalepack (Otwinowski & Minor 19'
_computing_molecular_graphics 'Ortep-3 for Windows (Farrugia, 1997)'
_computing_publication_material 'WinGX publication routines (Farrugia, 1999)'
_computing_structure_refinement 'SHELXL-97 (Sheldrick, 1997)'
_computing_structure_solution 'SHELXS-86 (Sheldrick, 1986)'
_diffrn_ambient_temperature 200(2)
_diffrn_detector_area_resol_mean 9
_diffrn_measured_fraction_theta_full 0.991
_diffrn_measured_fraction_theta_max 0.991
_diffrn_measurement_device_type KappaCCD
_diffrn_measurement_method 'CCD rotation images, thick slices'
_diffrn_radiation_monochromator graphite
_diffrn_radiation_source 'fine-focus sealed tube'
_diffrn_radiation_type MoK\a
_diffrn_radiation_wavelength 0.71073
_diffrn_reflns_av_R_equivalents 0.0712
_diffrn_reflns_av_sigmaI/netI 0.0717
_diffrn_reflns_limit_h_max 19
_diffrn_reflns_limit_h_min -16
_diffrn_reflns_limit_k_max 11
_diffrn_reflns_limit_k_min -9
_diffrn_reflns_limit_l_max 20
_diffrn_reflns_limit_l_min -20
_diffrn_reflns_number 14501
_diffrn_reflns_theta_full 25.36
_diffrn_reflns_theta_max 25.36
_diffrn_reflns_theta_min 2.45
_exptl_absorpt_coefficient_mu 0.070
_exptl_absorpt_correction_T_max 1.0817
_exptl_absorpt_correction_T_min 0.8946
_exptl_absorpt_correction_type multi-scan
_exptl_absorpt_process_details
;
 ?
;
_exptl_crystal_colour colorless
_exptl_crystal_density_diffrn 1.067
_exptl_crystal_density_method 'not measured'
_exptl_crystal_description prism
_exptl_crystal_F_000 928
_exptl_crystal_size_max 0.55
_exptl_crystal_size_mid 0.4
_exptl_crystal_size_min 0.25
_refine_diff_density_max 0.297
_refine_diff_density_min -0.342
_refine_diff_density_rms 0.101
_refine_ls_extinction_coef 0.025(3)
_refine_ls_extinction_expression Fc^*^=kFc[1+0.001xFc^2^\l^3^/sin(2\q)]^-1/4^
_refine_ls_extinction_method SHELXL
_refine_ls_goodness_of_fit_ref 1.042
_refine_ls_hydrogen_treatment fixed
_refine_ls_matrix_type full
_refine_ls_number_parameters 281
_refine_ls_number_reflns 4820
_refine_ls_number_restraints 0
_refine_ls_restrained_S_all 1.042
_refine_ls_R_factor_all 0.1216
_refine_ls_R_factor_gt 0.0654
_refine_ls_shift/su_max 0.000
_refine_ls_shift/su_mean 0.000
_refine_ls_structure_factor_coef Fsqd
_refine_ls_weighting_details 'calc w=1/[\s^2^(Fo^2^)+(0.1003P)^2^+0.2834P] where P=(Fo^2^+2Fc^2^)/3'
_refine_ls_weighting_scheme calc
_refine_ls_wR_factor_gt 0.1586
_refine_ls_wR_factor_ref 0.1955
_reflns_number_gt 2863
_reflns_number_total 4820
_reflns_threshold_expression >2sigma(I)
_cod_data_source_file ic702293d-file002_1.cif
_cod_data_source_block 5929
_cod_original_sg_symbol_H-M 'P 21/c'
_cod_database_code 4304724

loop_
_symmetry_equiv_pos_as_xyz
'x, y, z'
'-x, y+1/2, -z+1/2'
'-x, -y, -z'
'x, -y-1/2, z-1/2'

loop_
_atom_site_label
_atom_site_type_symbol
_atom_site_fract_x
_atom_site_fract_y
_atom_site_fract_z
_atom_site_U_iso_or_equiv
_atom_site_adp_type
_atom_site_occupancy
_atom_site_symmetry_multiplicity
_atom_site_calc_flag
_atom_site_refinement_flags
_atom_site_disorder_assembly
_atom_site_disorder_group
F1 F 0.16105(9) 0.30500(13) 0.04153(8) 0.0517(4) Uani 1 1 d . . .
O1 O 0.30743(11) 0.30911(17) -0.04300(10) 0.0508(5) Uani 1 1 d . . .
O2 O 0.20468(10) 0.58466(18) -0.09890(9) 0.0488(5) Uani 1 1 d . . .
N1 N 0.22858(11) 0.54555(19) 0.09496(10) 0.0346(5) Uani 1 1 d . . .
C1 C 0.26235(13) 0.6753(2) 0.12352(13) 0.0340(6) Uani 1 1 d . . .
C2 C 0.21975(15) 0.8025(2) 0.10570(14) 0.0397(6) Uani 1 1 d . . .
C3 C 0.13417(16) 0.8027(3) 0.06127(16) 0.0511(7) Uani 1 1 d . . .
H3 H 0.1260 0.7115 0.0379 0.061 Uiso 1 1 d R . .
C4 C 0.06877(18) 0.8279(3) 0.1162(2) 0.0696(9) Uani 1 1 d . . .
H4A H 0.0155 0.8271 0.0864 0.084 Uiso 1 1 d R . .
H4B H 0.0782 0.9176 0.1410 0.084 Uiso 1 1 d R . .
H4C H 0.0712 0.7559 0.1557 0.084 Uiso 1 1 d R . .
C5 C 0.12492(19) 0.9104(3) -0.00555(17) 0.0681(9) Uani 1 1 d . . .
H5A H 0.0701 0.9077 -0.0322 0.082 Uiso 1 1 d R . .
H5B H 0.1635 0.8888 -0.0422 0.082 Uiso 1 1 d R . .
H5C H 0.1361 1.0024 0.0159 0.082 Uiso 1 1 d R . .
C6 C 0.25664(17) 0.9289(3) 0.13017(15) 0.0498(7) Uani 1 1 d . . .
H6 H 0.2276 1.0154 0.1192 0.060 Uiso 1 1 d R . .
C7 C 0.33481(18) 0.9326(3) 0.16981(16) 0.0542(8) Uani 1 1 d . . .
H7 H 0.3611 1.0199 0.1850 0.065 Uiso 1 1 d R . .
C8 C 0.37619(16) 0.8097(3) 0.18703(16) 0.0528(8) Uani 1 1 d . . .
H8 H 0.4303 0.8114 0.2153 0.063 Uiso 1 1 d R . .
C9 C 0.34141(14) 0.6797(3) 0.16583(14) 0.0417(6) Uani 1 1 d . . .
C10 C 0.38856(16) 0.5456(3) 0.18735(16) 0.0542(8) Uani 1 1 d . . .
H10 H 0.3508 0.4699 0.1745 0.065 Uiso 1 1 d R . .
C11 C 0.4616(2) 0.5278(4) 0.1411(2) 0.0900(12) Uani 1 1 d . . .
H11A H 0.4899 0.4423 0.1564 0.108 Uiso 1 1 d R . .
H11B H 0.4981 0.6059 0.1521 0.108 Uiso 1 1 d R . .
H11C H 0.4433 0.5251 0.0858 0.108 Uiso 1 1 d R . .
C12 C 0.4157(2) 0.5354(4) 0.27571(18) 0.0769(10) Uani 1 1 d . . .
H12A H 0.4454 0.4497 0.2873 0.092 Uiso 1 1 d R . .
H12B H 0.3678 0.5370 0.3034 0.092 Uiso 1 1 d R . .
H12C H 0.4504 0.6137 0.2920 0.092 Uiso 1 1 d R . .
C13 C 0.18182(13) 0.4751(2) 0.14256(13) 0.0339(6) Uani 1 1 d . . .
C14 C 0.16226(14) 0.5132(3) 0.21834(14) 0.0416(6) Uani 1 1 d . . .
H14 H 0.1839 0.5991 0.2415 0.050 Uiso 1 1 d R . .
C15 C 0.11232(16) 0.4309(3) 0.26084(15) 0.0508(7) Uani 1 1 d . . .
H15 H 0.0999 0.4610 0.3118 0.061 Uiso 1 1 d R . .
C16 C 0.07949(17) 0.3057(3) 0.23120(17) 0.0541(8) Uani 1 1 d . . .
H16 H 0.0464 0.2488 0.2617 0.065 Uiso 1 1 d R . .
C17 C 0.09677(15) 0.2634(3) 0.15684(16) 0.0480(7) Uani 1 1 d . . .
H17 H 0.0742 0.1771 0.1350 0.058 Uiso 1 1 d R . .
C18 C 0.14508(14) 0.3470(2) 0.11658(14) 0.0379(6) Uani 1 1 d . . .
C19 C 0.4289(3) 0.1807(5) 0.0105(3) 0.1187(16) Uani 1 1 d . . .
H19A H 0.4535 0.1226 0.0525 0.142 Uiso 1 1 d R . .
H19B H 0.4611 0.2642 0.0072 0.142 Uiso 1 1 d R . .
H19C H 0.4268 0.1302 -0.0383 0.142 Uiso 1 1 d R . .
C20 C 0.3445(2) 0.2234(3) 0.02104(18) 0.0712(9) Uani 1 1 d . . .
H20A H 0.3458 0.2748 0.0695 0.085 Uiso 1 1 d R . .
H20B H 0.3115 0.1408 0.0239 0.085 Uiso 1 1 d R . .
C21 C 0.2760(2) 0.2277(3) -0.11128(16) 0.0674(9) Uani 1 1 d . . .
H21A H 0.3030 0.1381 -0.1081 0.081 Uiso 1 1 d R . .
H21B H 0.2179 0.2146 -0.1113 0.081 Uiso 1 1 d R . .
C22 C 0.2922(2) 0.2958(3) -0.18494(17) 0.0743(10) Uani 1 1 d . . .
H22A H 0.2718 0.2402 -0.2298 0.089 Uiso 1 1 d R . .
H22B H 0.3504 0.3089 -0.1846 0.089 Uiso 1 1 d R . .
H22C H 0.2653 0.3854 -0.1878 0.089 Uiso 1 1 d R . .
C23 C 0.06976(17) 0.4894(3) -0.10612(18) 0.0659(9) Uani 1 1 d . . .
H23A H 0.0165 0.4873 -0.1359 0.079 Uiso 1 1 d R . .
H23B H 0.0649 0.5236 -0.0540 0.079 Uiso 1 1 d R . .
H23C H 0.0924 0.3963 -0.1030 0.079 Uiso 1 1 d R . .
C24 C 0.12565(17) 0.5834(3) -0.14442(17) 0.0645(9) Uani 1 1 d . . .
H24A H 0.1039 0.6770 -0.1475 0.077 Uiso 1 1 d R . .
H24B H 0.1314 0.5497 -0.1965 0.077 Uiso 1 1 d R . .
C25 C 0.26145(19) 0.6780(3) -0.12942(16) 0.0609(8) Uani 1 1 d . . .
H25A H 0.2709 0.6472 -0.1812 0.073 Uiso 1 1 d R . .
H25B H 0.2378 0.7703 -0.1326 0.073 Uiso 1 1 d R . .
C26 C 0.34049(18) 0.6773(3) -0.0764(2) 0.0725(10) Uani 1 1 d . . .
H26A H 0.3790 0.7402 -0.0965 0.087 Uiso 1 1 d R . .
H26B H 0.3630 0.5842 -0.0734 0.087 Uiso 1 1 d R . .
H26C H 0.3299 0.7073 -0.0249 0.087 Uiso 1 1 d R . .
Li1 Li 0.2348(2) 0.4607(4) -0.0086(2) 0.0446(10) Uani 1 1 d . . .

loop_
_atom_site_aniso_label
_atom_site_aniso_U_11
_atom_site_aniso_U_22
_atom_site_aniso_U_33
_atom_site_aniso_U_23
_atom_site_aniso_U_13
_atom_site_aniso_U_12
F1 0.0603(9) 0.0412(9) 0.0546(9) -0.0112(6) 0.0101(7) -0.0066(7)
O1 0.0597(11) 0.0485(11) 0.0438(10) 0.0011(8) 0.0042(9) 0.0094(9)
O2 0.0473(10) 0.0589(12) 0.0394(10) 0.0074(8) 0.0012(8) 0.0081(9)
N1 0.0378(10) 0.0319(11) 0.0340(10) -0.0006(8) 0.0034(9) -0.0005(9)
C1 0.0343(13) 0.0361(14) 0.0322(12) -0.0027(10) 0.0069(10) -0.0056(11)
C2 0.0428(14) 0.0362(15) 0.0401(13) -0.0018(11) 0.0038(11) -0.0019(11)
C3 0.0512(16) 0.0367(15) 0.0624(17) -0.0056(13) -0.0077(14) 0.0060(12)
C4 0.0500(17) 0.067(2) 0.092(2) 0.0274(17) 0.0062(17) 0.0034(15)
C5 0.071(2) 0.075(2) 0.0556(18) 0.0039(16) -0.0013(15) 0.0188(17)
C6 0.0630(17) 0.0343(15) 0.0518(16) -0.0002(12) 0.0056(14) -0.0060(13)
C7 0.0618(18) 0.0458(17) 0.0549(17) -0.0034(13) 0.0058(14) -0.0246(15)
C8 0.0439(15) 0.063(2) 0.0499(16) -0.0033(14) 0.0006(13) -0.0142(14)
C9 0.0367(13) 0.0493(16) 0.0384(13) -0.0006(12) 0.0018(11) -0.0036(12)
C10 0.0395(14) 0.0662(19) 0.0545(17) -0.0040(14) -0.0051(12) 0.0061(13)
C11 0.076(2) 0.115(3) 0.082(2) 0.008(2) 0.0210(19) 0.036(2)
C12 0.082(2) 0.084(2) 0.063(2) 0.0096(17) -0.0002(17) 0.0209(19)
C13 0.0310(12) 0.0341(14) 0.0352(13) 0.0034(11) -0.0030(10) 0.0060(11)
C14 0.0419(13) 0.0451(15) 0.0371(14) 0.0019(12) 0.0007(11) -0.0007(12)
C15 0.0518(16) 0.0618(19) 0.0394(14) 0.0088(13) 0.0078(12) 0.0034(14)
C16 0.0472(16) 0.0564(19) 0.0597(18) 0.0206(15) 0.0105(14) -0.0014(14)
C17 0.0434(15) 0.0355(14) 0.0648(18) 0.0074(13) 0.0052(13) -0.0036(12)
C18 0.0415(13) 0.0321(13) 0.0396(13) 0.0007(11) 0.0024(11) 0.0046(11)
C19 0.087(3) 0.129(4) 0.136(4) 0.027(3) -0.003(3) 0.042(3)
C20 0.081(2) 0.065(2) 0.066(2) 0.0123(16) 0.0025(17) 0.0156(18)
C21 0.085(2) 0.0593(19) 0.0584(19) -0.0144(15) 0.0104(17) 0.0014(17)
C22 0.089(2) 0.079(2) 0.0533(19) -0.0049(16) 0.0007(17) -0.0108(19)
C23 0.0525(17) 0.063(2) 0.076(2) -0.0080(17) -0.0181(15) 0.0053(15)
C24 0.0604(18) 0.078(2) 0.0505(16) -0.0012(15) -0.0148(14) 0.0166(17)
C25 0.072(2) 0.062(2) 0.0513(17) 0.0106(14) 0.0209(15) 0.0097(16)
C26 0.0565(19) 0.082(2) 0.081(2) 0.0186(18) 0.0174(17) -0.0067(17)
Li1 0.048(2) 0.043(2) 0.043(2) -0.0015(18) 0.0042(19) 0.000(2)

loop_
_atom_type_symbol
_atom_type_description
_atom_type_scat_dispersion_real
_atom_type_scat_dispersion_imag
_atom_type_scat_source
C C 0.0033 0.0016 'International Tables Vol C Tables 4.2.6.8 and 6.1.1.4'
H H 0.0000 0.0000 'International Tables Vol C Tables 4.2.6.8 and 6.1.1.4'
Zr Zr -2.9673 0.5597 'International Tables Vol C Tables 4.2.6.8 and 6.1.1.4'
N N 0.0061 0.0033 'International Tables Vol C Tables 4.2.6.8 and 6.1.1.4'
F F 0.0171 0.0103 'International Tables Vol C Tables 4.2.6.8 and 6.1.1.4'
O O 0.0106 0.0060 'International Tables Vol C Tables 4.2.6.8 and 6.1.1.4'
Li Li -0.0003 0.0001 'International Tables Vol C Tables 4.2.6.8 and 6.1.1.4'

loop_
_geom_angle_atom_site_label_1
_geom_angle_atom_site_label_2
_geom_angle_atom_site_label_3
_geom_angle
_geom_angle_site_symmetry_1
_geom_angle_site_symmetry_3
_geom_angle_publ_flag
C18 F1 Li1 109.81(16) . . ?
C20 O1 C21 112.9(2) . . ?
C20 O1 Li1 113.6(2) . . ?
C21 O1 Li1 117.0(2) . . ?
C25 O2 C24 113.1(2) . . ?
C25 O2 Li1 123.09(19) . . ?
C24 O2 Li1 123.7(2) . . ?
C13 N1 C1 116.75(18) . . ?
C13 N1 Li1 115.26(19) . . ?
C1 N1 Li1 127.84(19) . . ?
C9 C1 C2 119.1(2) . . ?
C9 C1 N1 120.2(2) . . ?
C2 C1 N1 120.60(18) . . ?
C6 C2 C1 119.4(2) . . ?
C6 C2 C3 119.7(2) . . ?
C1 C2 C3 120.9(2) . . ?
C2 C3 C4 111.5(2) . . ?
C2 C3 C5 112.5(2) . . ?
C4 C3 C5 109.7(2) . . ?
C2 C3 H3 106.6 . . ?
C4 C3 H3 108.9 . . ?
C5 C3 H3 107.5 . . ?
C3 C4 H4A 109.4 . . ?
C3 C4 H4B 108.9 . . ?
H4A C4 H4B 109.5 . . ?
C3 C4 H4C 110.1 . . ?
H4A C4 H4C 109.5 . . ?
H4B C4 H4C 109.5 . . ?
C3 C5 H5A 110.2 . . ?
C3 C5 H5B 109.0 . . ?
H5A C5 H5B 109.5 . . ?
C3 C5 H5C 109.2 . . ?
H5A C5 H5C 109.5 . . ?
H5B C5 H5C 109.5 . . ?
C7 C6 C2 121.2(2) . . ?
C7 C6 H6 119.1 . . ?
C2 C6 H6 119.7 . . ?
C8 C7 C6 119.6(2) . . ?
C8 C7 H7 119.2 . . ?
C6 C7 H7 121.3 . . ?
C7 C8 C9 121.8(2) . . ?
C7 C8 H8 120.0 . . ?
C9 C8 H8 118.2 . . ?
C8 C9 C1 119.0(2) . . ?
C8 C9 C10 120.2(2) . . ?
C1 C9 C10 120.8(2) . . ?
C11 C10 C9 112.2(3) . . ?
C11 C10 C12 110.3(2) . . ?
C9 C10 C12 112.2(2) . . ?
C11 C10 H10 108.8 . . ?
C9 C10 H10 106.3 . . ?
C12 C10 H10 106.8 . . ?
C10 C11 H11A 109.8 . . ?
C10 C11 H11B 108.8 . . ?
H11A C11 H11B 109.5 . . ?
C10 C11 H11C 109.8 . . ?
H11A C11 H11C 109.5 . . ?
H11B C11 H11C 109.5 . . ?
C10 C12 H12A 110.1 . . ?
C10 C12 H12B 108.8 . . ?
H12A C12 H12B 109.5 . . ?
C10 C12 H12C 109.5 . . ?
H12A C12 H12C 109.5 . . ?
H12B C12 H12C 109.5 . . ?
N1 C13 C18 119.3(2) . . ?
N1 C13 C14 128.5(2) . . ?
C18 C13 C14 112.2(2) . . ?
C15 C14 C13 122.5(2) . . ?
C15 C14 H14 118.4 . . ?
C13 C14 H14 119.1 . . ?
C16 C15 C14 121.5(3) . . ?
C16 C15 H15 118.5 . . ?
C14 C15 H15 120.0 . . ?
C15 C16 C17 118.3(3) . . ?
C15 C16 H16 120.6 . . ?
C17 C16 H16 121.1 . . ?
C18 C17 C16 118.7(2) . . ?
C18 C17 H17 121.7 . . ?
C16 C17 H17 119.6 . . ?
C17 C18 F1 118.3(2) . . ?
C17 C18 C13 126.8(2) . . ?
F1 C18 C13 114.9(2) . . ?
C20 C19 H19A 113.0 . . ?
C20 C19 H19B 107.9 . . ?
H19A C19 H19B 109.5 . . ?
C20 C19 H19C 107.5 . . ?
H19A C19 H19C 109.5 . . ?
H19B C19 H19C 109.5 . . ?
O1 C20 C19 112.7(3) . . ?
O1 C20 H20A 109.4 . . ?
C19 C20 H20A 108.4 . . ?
O1 C20 H20B 108.1 . . ?
C19 C20 H20B 108.8 . . ?
H20A C20 H20B 109.5 . . ?
O1 C21 C22 111.9(3) . . ?
O1 C21 H21A 108.2 . . ?
C22 C21 H21A 108.5 . . ?
O1 C21 H21B 109.5 . . ?
C22 C21 H21B 109.3 . . ?
H21A C21 H21B 109.5 . . ?
C21 C22 H22A 111.2 . . ?
C21 C22 H22B 109.0 . . ?
H22A C22 H22B 109.5 . . ?
C21 C22 H22C 108.2 . . ?
H22A C22 H22C 109.5 . . ?
H22B C22 H22C 109.5 . . ?
C24 C23 H23A 110.3 . . ?
C24 C23 H23B 108.8 . . ?
H23A C23 H23B 109.5 . . ?
C24 C23 H23C 109.3 . . ?
H23A C23 H23C 109.5 . . ?
H23B C23 H23C 109.5 . . ?
O2 C24 C23 109.2(2) . . ?
O2 C24 H24A 109.2 . . ?
C23 C24 H24A 110.1 . . ?
O2 C24 H24B 109.3 . . ?
C23 C24 H24B 109.6 . . ?
H24A C24 H24B 109.5 . . ?
O2 C25 C26 109.3(2) . . ?
O2 C25 H25A 108.9 . . ?
C26 C25 H25A 109.8 . . ?
O2 C25 H25B 108.5 . . ?
C26 C25 H25B 110.9 . . ?
H25A C25 H25B 109.5 . . ?
C25 C26 H26A 109.8 . . ?
C25 C26 H26B 109.8 . . ?
H26A C26 H26B 109.5 . . ?
C25 C26 H26C 108.8 . . ?
H26A C26 H26C 109.5 . . ?
H26B C26 H26C 109.5 . . ?
N1 Li1 O2 115.3(2) . . ?
N1 Li1 O1 131.0(2) . . ?
O2 Li1 O1 108.1(2) . . ?
N1 Li1 F1 80.64(16) . . ?
O2 Li1 F1 128.7(2) . . ?
O1 Li1 F1 89.82(17) . . ?

loop_
_geom_bond_atom_site_label_1
_geom_bond_atom_site_label_2
_geom_bond_distance
_geom_bond_site_symmetry_2
_geom_bond_publ_flag
F1 C18 1.395(3) . ?
F1 Li1 2.150(4) . ?
O1 C20 1.444(3) . ?
O1 C21 1.447(3) . ?
O1 Li1 2.000(4) . ?
O2 C25 1.426(3) . ?
O2 C24 1.434(3) . ?
O2 Li1 1.962(4) . ?
N1 C13 1.355(3) . ?
N1 C1 1.419(3) . ?
N1 Li1 1.959(4) . ?
C1 C9 1.412(3) . ?
C1 C2 1.415(3) . ?
C2 C6 1.391(3) . ?
C2 C3 1.518(3) . ?
C3 C4 1.519(4) . ?
C3 C5 1.530(4) . ?
C3 H3 0.9600 . ?
C4 H4A 0.9600 . ?
C4 H4B 0.9600 . ?
C4 H4C 0.9600 . ?
C5 H5A 0.9600 . ?
C5 H5B 0.9600 . ?
C5 H5C 0.9600 . ?
C6 C7 1.380(4) . ?
C6 H6 0.9600 . ?
C7 C8 1.369(4) . ?
C7 H7 0.9600 . ?
C8 C9 1.394(3) . ?
C8 H8 0.9601 . ?
C9 C10 1.517(4) . ?
C10 C11 1.513(4) . ?
C10 C12 1.529(4) . ?
C10 H10 0.9601 . ?
C11 H11A 0.9600 . ?
C11 H11B 0.9600 . ?
C11 H11C 0.9600 . ?
C12 H12A 0.9599 . ?
C12 H12B 0.9600 . ?
C12 H12C 0.9599 . ?
C13 C18 1.411(3) . ?
C13 C14 1.415(3) . ?
C14 C15 1.393(3) . ?
C14 H14 0.9600 . ?
C15 C16 1.382(4) . ?
C15 H15 0.9600 . ?
C16 C17 1.391(4) . ?
C16 H16 0.9600 . ?
C17 C18 1.361(4) . ?
C17 H17 0.9599 . ?
C19 C20 1.470(5) . ?
C19 H19A 0.9599 . ?
C19 H19B 0.9599 . ?
C19 H19C 0.9600 . ?
C20 H20A 0.9600 . ?
C20 H20B 0.9600 . ?
C21 C22 1.466(4) . ?
C21 H21A 0.9600 . ?
C21 H21B 0.9601 . ?
C22 H22A 0.9601 . ?
C22 H22B 0.9600 . ?
C22 H22C 0.9600 . ?
C23 C24 1.483(4) . ?
C23 H23A 0.9599 . ?
C23 H23B 0.9600 . ?
C23 H23C 0.9601 . ?
C24 H24A 0.9600 . ?
C24 H24B 0.9600 . ?
C25 C26 1.495(4) . ?
C25 H25A 0.9601 . ?
C25 H25B 0.9600 . ?
C26 H26A 0.9600 . ?
C26 H26B 0.9600 . ?
C26 H26C 0.9601 . ?
